data_7059403
loop_
_publ_author_name
'Qian, Zhen'
'Wu, Hongping'
'Yu, Hongwei'
'Hu, Zhanggui'
'Wang, Jiyang'
'Wu, Yicheng'

_publ_section_title
;
 Synthesis, structure and characterization of three new Mg-containing
 phosphates with deep-UV cut-off edges
;
_journal_issue 17
_journal_name_full 'New Journal of Chemistry'
_journal_page_first 6771
_journal_page_last 6777
_journal_paper_doi 10.1039/C9NJ06311K
_journal_volume 44
_journal_year 2020
_chemical_formula_sum 'K0 Mg O7 P2 Rb2'
_chemical_formula_weight 369.19
_space_group_IT_number 62
_space_group_name_Hall '-P 2ac 2n'
_space_group_name_H-M_alt 'P n m a'
_symmetry_cell_setting orthorhombic
_symmetry_space_group_name_H-M 'P n m a'
_atom_sites_solution_hydrogens no
_atom_sites_solution_primary direct
_atom_sites_solution_secondary difmap
_audit_creation_method SHELXL-97
_audit_update_record
;
2019-11-20 deposited with the CCDC.	2020-03-17 downloaded from the CCDC.
;
_cell_angle_alpha 90.00
_cell_angle_beta 90.00
_cell_angle_gamma 90.00
_cell_formula_units_Z 4
_cell_length_a 15.60(3)
_cell_length_b 5.237(9)
_cell_length_c 9.588(17)
_cell_measurement_reflns_used 112
_cell_measurement_temperature 293(2)
_cell_measurement_theta_max 18.34
_cell_measurement_theta_min 4.25
_cell_volume 783(2)
_computing_structure_refinement 'SHELXL-97 (Sheldrick, 1997)'
_computing_structure_solution 'SHELXS-97 (Sheldrick, 1990)'
_diffrn_ambient_temperature 293(2)
_diffrn_measured_fraction_theta_full 0.992
_diffrn_measured_fraction_theta_max 0.913
_diffrn_measurement_device_type 'CCD area detector'
_diffrn_radiation_monochromator graphite
_diffrn_radiation_source 'fine-focus sealed tube'
_diffrn_radiation_type MoK\a
_diffrn_radiation_wavelength 0.71073
_diffrn_reflns_av_R_equivalents 0.1387
_diffrn_reflns_av_sigmaI/netI 0.1869
_diffrn_reflns_limit_h_max 20
_diffrn_reflns_limit_h_min -12
_diffrn_reflns_limit_k_max 6
_diffrn_reflns_limit_k_min -2
_diffrn_reflns_limit_l_max 9
_diffrn_reflns_limit_l_min -11
_diffrn_reflns_number 2736
_diffrn_reflns_theta_full 27.49
_diffrn_reflns_theta_max 27.49
_diffrn_reflns_theta_min 2.49
_exptl_absorpt_coefficient_mu 12.977
_exptl_crystal_colour colourless
_exptl_crystal_density_diffrn 3.131
_exptl_crystal_density_method 'not measured'
_exptl_crystal_description bulk
_exptl_crystal_F_000 688
_refine_diff_density_max 1.146
_refine_diff_density_min -1.035
_refine_diff_density_rms 0.260
_refine_ls_extinction_coef 0.0035(7)
_refine_ls_extinction_expression Fc^*^=kFc[1+0.001xFc^2^\l^3^/sin(2\q)]^-1/4^
_refine_ls_extinction_method SHELXL
_refine_ls_goodness_of_fit_ref 0.936
_refine_ls_hydrogen_treatment no
_refine_ls_matrix_type full
_refine_ls_number_parameters 68
_refine_ls_number_reflns 914
_refine_ls_number_restraints 0
_refine_ls_restrained_S_all 0.936
_refine_ls_R_factor_all 0.1659
_refine_ls_R_factor_gt 0.0581
_refine_ls_shift/su_max 0.000
_refine_ls_shift/su_mean 0.000
_refine_ls_structure_factor_coef Fsqd
_refine_ls_weighting_details 'calc w=1/[\s^2^(Fo^2^)+(0.0331P)^2^+0.0000P] where P=(Fo^2^+2Fc^2^)/3'
_refine_ls_weighting_scheme calc
_refine_ls_wR_factor_gt 0.0942
_refine_ls_wR_factor_ref 0.1227
_reflns_number_gt 429
_reflns_number_total 914
_reflns_threshold_expression >2sigma(I)
_cod_data_source_file c9nj06311k2.cif
_cod_data_source_block 1
_cod_depositor_comments
;
The following automatic conversions were performed:

data item '_symmetry_cell_setting' value 'Orthorhombic' was changed
to 'orthorhombic' in accordance with the
/home/data/users/saulius/crontab/automatic-downloads/rss-feeds/RSC/lib/dictionaries/cif_core.dic
dictionary named 'cif_core.dic' version 2.4.2 last updated on
2011-04-26.

Automatic conversion script
Id: cif_fix_values 7556 2019-12-06 15:28:31Z antanas 

 Adding full bibliography for 7059402--7059404.cif.

 Adding full bibliography for 7059402--7059404.cif.
;
_cod_original_sg_symbol_H-M Pnma
_cod_database_code 7059403

loop_
_symmetry_equiv_pos_as_xyz
'x, y, z'
'-x+1/2, -y, z+1/2'
'x+1/2, -y+1/2, -z+1/2'
'-x, y+1/2, -z'
'-x, -y, -z'
'x-1/2, y, -z-1/2'
'-x-1/2, y-1/2, z-1/2'
'x, -y-1/2, z'

loop_
_atom_site_label
_atom_site_type_symbol
_atom_site_fract_x
_atom_site_fract_y
_atom_site_fract_z
_atom_site_U_iso_or_equiv
_atom_site_adp_type
_atom_site_occupancy
_atom_site_symmetry_multiplicity
_atom_site_calc_flag
_atom_site_refinement_flags
_atom_site_disorder_assembly
_atom_site_disorder_group
P1 P 0.2545(3) 0.2500 0.2161(5) 0.0195(12) Uani 1 2 d S . .
P2 P 0.0749(3) 0.2500 0.2702(5) 0.0203(12) Uani 1 2 d S . .
Mg1 Mg 0.3193(4) 0.2500 -0.1171(6) 0.0218(16) Uani 1 2 d S . .
O1 O 0.3076(8) 0.2500 0.0890(12) 0.034(4) Uani 1 2 d S . .
O2 O 0.0863(6) 0.0141(13) 0.3547(10) 0.040(3) Uani 1 1 d . . .
O3 O -0.0011(9) 0.2500 0.1764(16) 0.056(4) Uani 1 2 d S . .
O4 O 0.1564(7) 0.2500 0.1607(12) 0.028(3) Uani 1 2 d S . .
O5 O 0.2657(5) 0.0096(11) 0.3010(8) 0.027(2) Uani 1 1 d . . .
Rb1 Rb 0.08308(12) 0.2500 0.6519(2) 0.0298(6) Uani 1 2 d S . .
Rb2 Rb 0.12225(12) 0.7500 0.0190(2) 0.0311(6) Uani 1 2 d S . .

loop_
_atom_site_aniso_label
_atom_site_aniso_U_11
_atom_site_aniso_U_22
_atom_site_aniso_U_33
_atom_site_aniso_U_23
_atom_site_aniso_U_13
_atom_site_aniso_U_12
P1 0.023(3) 0.0156(19) 0.020(3) 0.000 -0.001(3) 0.000
P2 0.022(3) 0.0133(19) 0.025(3) 0.000 -0.004(3) 0.000
Mg1 0.026(4) 0.013(3) 0.026(4) 0.000 0.003(3) 0.000
O1 0.050(10) 0.039(7) 0.014(8) 0.000 0.002(7) 0.000
O2 0.038(6) 0.028(4) 0.053(7) 0.025(4) 0.008(5) 0.001(4)
O3 0.033(10) 0.084(10) 0.051(11) 0.000 -0.009(8) 0.000
O4 0.032(8) 0.015(5) 0.036(9) 0.000 -0.003(7) 0.000
O5 0.023(6) 0.019(4) 0.038(6) -0.001(4) 0.001(4) -0.003(3)
Rb1 0.0257(12) 0.0280(9) 0.0357(15) 0.000 -0.0015(11) 0.000
Rb2 0.0368(13) 0.0291(9) 0.0274(14) 0.000 -0.0025(10) 0.000

loop_
_atom_type_symbol
_atom_type_description
_atom_type_scat_dispersion_real
_atom_type_scat_dispersion_imag
_atom_type_scat_source
K K 0.2009 0.2494 'International Tables Vol C Tables 4.2.6.8 and 6.1.1.4'
Mg Mg 0.0486 0.0363 'International Tables Vol C Tables 4.2.6.8 and 6.1.1.4'
O O 0.0106 0.0060 'International Tables Vol C Tables 4.2.6.8 and 6.1.1.4'
P P 0.1023 0.0942 'International Tables Vol C Tables 4.2.6.8 and 6.1.1.4'
Rb Rb -0.9393 2.9676 'International Tables Vol C Tables 4.2.6.8 and 6.1.1.4'

loop_
_geom_angle_atom_site_label_1
_geom_angle_atom_site_label_2
_geom_angle_atom_site_label_3
_geom_angle
_geom_angle_site_symmetry_1
_geom_angle_site_symmetry_3
_geom_angle_publ_flag
O1 P1 O5 112.4(4) . 8_565 ?
O1 P1 O5 112.4(4) . . ?
O5 P1 O5 113.1(6) 8_565 . ?
O1 P1 O4 105.1(7) . . ?
O5 P1 O4 106.6(4) 8_565 . ?
O5 P1 O4 106.6(4) . . ?
O1 P1 Rb2 112.3(5) . 2_565 ?
O5 P1 Rb2 59.1(3) 8_565 2_565 ?
O5 P1 Rb2 59.1(3) . 2_565 ?
O4 P1 Rb2 142.6(5) . 2_565 ?
O1 P1 Rb1 58.4(3) . 2_564 ?
O5 P1 Rb1 54.5(3) 8_565 2_564 ?
O5 P1 Rb1 127.0(4) . 2_564 ?
O4 P1 Rb1 126.4(2) . 2_564 ?
Rb2 P1 Rb1 76.15(12) 2_565 2_564 ?
O1 P1 Rb1 58.4(3) . 2_554 ?
O5 P1 Rb1 127.0(4) 8_565 2_554 ?
O5 P1 Rb1 54.5(3) . 2_554 ?
O4 P1 Rb1 126.4(2) . 2_554 ?
Rb2 P1 Rb1 76.15(12) 2_565 2_554 ?
Rb1 P1 Rb1 90.25(18) 2_564 2_554 ?
O1 P1 Rb2 84.0(4) . 1_545 ?
O5 P1 Rb2 153.9(4) 8_565 1_545 ?
O5 P1 Rb2 76.0(3) . 1_545 ?
O4 P1 Rb2 47.91(18) . 1_545 ?
Rb2 P1 Rb2 135.10(9) 2_565 1_545 ?
Rb1 P1 Rb2 140.46(16) 2_564 1_545 ?
Rb1 P1 Rb2 78.63(14) 2_554 1_545 ?
O3 P2 O2 115.1(5) . 8_565 ?
O3 P2 O2 115.1(5) . . ?
O2 P2 O2 112.2(8) 8_565 . ?
O3 P2 O4 103.2(7) . . ?
O2 P2 O4 104.8(5) 8_565 . ?
O2 P2 O4 104.8(5) . . ?
O3 P2 Rb2 76.2(4) . 1_545 ?
O2 P2 Rb2 159.2(4) 8_565 1_545 ?
O2 P2 Rb2 74.8(4) . 1_545 ?
O4 P2 Rb2 54.6(2) . 1_545 ?
O3 P2 Rb1 65.7(4) . 5_556 ?
O2 P2 Rb1 124.2(4) 8_565 5_556 ?
O2 P2 Rb1 51.5(4) . 5_556 ?
O4 P2 Rb1 130.31(19) . 5_556 ?
Rb2 P2 Rb1 75.96(11) 1_545 5_556 ?
O3 P2 Rb1 65.7(4) . 5_566 ?
O2 P2 Rb1 51.5(4) 8_565 5_566 ?
O2 P2 Rb1 124.1(4) . 5_566 ?
O4 P2 Rb1 130.31(19) . 5_566 ?
Rb2 P2 Rb1 141.71(16) 1_545 5_566 ?
Rb1 P2 Rb1 90.94(18) 5_556 5_566 ?
O1 Mg1 O2 101.4(4) . 7_665 ?
O1 Mg1 O2 101.4(4) . 2_554 ?
O2 Mg1 O2 85.5(5) 7_665 2_554 ?
O1 Mg1 O5 108.8(4) . 2_554 ?
O2 Mg1 O5 149.8(5) 7_665 2_554 ?
O2 Mg1 O5 88.1(3) 2_554 2_554 ?
O1 Mg1 O5 108.8(4) . 7_665 ?
O2 Mg1 O5 88.1(3) 7_665 7_665 ?
O2 Mg1 O5 149.8(5) 2_554 7_665 ?
O5 Mg1 O5 82.8(5) 2_554 7_665 ?
O1 Mg1 Rb2 170.6(4) . 2_564 ?
O2 Mg1 Rb2 71.9(3) 7_665 2_564 ?
O2 Mg1 Rb2 71.9(3) 2_554 2_564 ?
O5 Mg1 Rb2 78.1(3) 2_554 2_564 ?
O5 Mg1 Rb2 78.1(3) 7_665 2_564 ?
O1 Mg1 Rb1 52.4(2) . 2_564 ?
O2 Mg1 Rb1 50.4(3) 7_665 2_564 ?
O2 Mg1 Rb1 104.8(3) 2_554 2_564 ?
O5 Mg1 Rb1 158.5(3) 2_554 2_564 ?
O5 Mg1 Rb1 93.4(2) 7_665 2_564 ?
Rb2 Mg1 Rb1 122.02(14) 2_564 2_564 ?
O1 Mg1 Rb1 52.4(2) . 2_554 ?
O2 Mg1 Rb1 104.8(3) 7_665 2_554 ?
O2 Mg1 Rb1 50.4(3) 2_554 2_554 ?
O5 Mg1 Rb1 93.4(2) 2_554 2_554 ?
O5 Mg1 Rb1 158.5(3) 7_665 2_554 ?
Rb2 Mg1 Rb1 122.02(14) 2_564 2_554 ?
Rb1 Mg1 Rb1 82.33(17) 2_564 2_554 ?
O1 Mg1 Rb1 99.9(4) . 6_656 ?
O2 Mg1 Rb1 43.0(3) 7_665 6_656 ?
O2 Mg1 Rb1 43.0(3) 2_554 6_656 ?
O5 Mg1 Rb1 127.7(3) 2_554 6_656 ?
O5 Mg1 Rb1 127.7(3) 7_665 6_656 ?
Rb2 Mg1 Rb1 70.71(11) 2_564 6_656 ?
Rb1 Mg1 Rb1 70.78(11) 2_564 6_656 ?
Rb1 Mg1 Rb1 70.78(11) 2_554 6_656 ?
O1 Mg1 Rb2 68.1(3) . 1_545 ?
O2 Mg1 Rb2 169.4(4) 7_665 1_545 ?
O2 Mg1 Rb2 98.4(3) 2_554 1_545 ?
O5 Mg1 Rb2 40.7(3) 2_554 1_545 ?
O5 Mg1 Rb2 93.4(3) 7_665 1_545 ?
Rb2 Mg1 Rb2 118.73(12) 2_564 1_545 ?
Rb1 Mg1 Rb2 118.96(17) 2_564 1_545 ?
Rb1 Mg1 Rb2 70.84(13) 2_554 1_545 ?
Rb1 Mg1 Rb2 138.32(10) 6_656 1_545 ?
O1 Mg1 Rb1 115.8(4) . 1_554 ?
O2 Mg1 Rb1 123.4(3) 7_665 1_554 ?
O2 Mg1 Rb1 123.4(3) 2_554 1_554 ?
O5 Mg1 Rb1 41.4(2) 2_554 1_554 ?
O5 Mg1 Rb1 41.4(2) 7_665 1_554 ?
Rb2 Mg1 Rb1 73.64(15) 2_564 1_554 ?
Rb1 Mg1 Rb1 131.46(10) 2_564 1_554 ?
Rb1 Mg1 Rb1 131.46(10) 2_554 1_554 ?
Rb1 Mg1 Rb1 144.34(17) 6_656 1_554 ?
Rb2 Mg1 Rb1 62.46(13) 1_545 1_554 ?
P1 O1 Mg1 151.1(8) . . ?
P1 O1 Rb1 98.3(4) . 2_564 ?
Mg1 O1 Rb1 98.0(3) . 2_564 ?
P1 O1 Rb1 98.3(4) . 2_554 ?
Mg1 O1 Rb1 98.0(3) . 2_554 ?
Rb1 O1 Rb1 110.7(4) 2_564 2_554 ?
P2 O2 Mg1 136.2(6) . 2 ?
P2 O2 Rb1 105.5(5) . 5_556 ?
Mg1 O2 Rb1 109.2(3) 2 5_556 ?
P2 O2 Rb1 99.6(4) . . ?
Mg1 O2 Rb1 99.2(4) 2 . ?
Rb1 O2 Rb1 100.9(3) 5_556 . ?
P2 O2 Rb2 81.3(4) . 1_545 ?
Mg1 O2 Rb2 75.0(3) 2 1_545 ?
Rb1 O2 Rb2 86.6(2) 5_556 1_545 ?
Rb1 O2 Rb2 171.9(3) . 1_545 ?
P2 O3 Rb2 172.4(9) . 5_565 ?
P2 O3 Rb1 90.4(5) . 5_556 ?
Rb2 O3 Rb1 94.3(3) 5_565 5_556 ?
P2 O3 Rb1 90.4(5) . 5_566 ?
Rb2 O3 Rb1 94.3(3) 5_565 5_566 ?
Rb1 O3 Rb1 102.9(4) 5_556 5_566 ?
P2 O3 Rb2 80.0(4) . . ?
Rb2 O3 Rb2 94.9(3) 5_565 . ?
Rb1 O3 Rb2 169.8(4) 5_556 . ?
Rb1 O3 Rb2 80.83(13) 5_566 . ?
P2 O3 Rb2 80.0(4) . 1_545 ?
Rb2 O3 Rb2 94.9(3) 5_565 1_545 ?
Rb1 O3 Rb2 80.83(13) 5_556 1_545 ?
Rb1 O3 Rb2 169.8(4) 5_566 1_545 ?
Rb2 O3 Rb2 93.9(4) . 1_545 ?
P1 O4 P2 121.3(8) . . ?
P1 O4 Rb2 108.4(3) . 1_545 ?
P2 O4 Rb2 98.7(3) . 1_545 ?
P1 O4 Rb2 108.4(3) . . ?
P2 O4 Rb2 98.7(3) . . ?
Rb2 O4 Rb2 121.8(4) 1_545 . ?
P1 O5 Mg1 133.2(5) . 2 ?
P1 O5 Rb2 95.3(3) . 2_565 ?
Mg1 O5 Rb2 112.7(4) 2 2_565 ?
P1 O5 Rb1 101.9(4) . 2_554 ?
Mg1 O5 Rb1 112.3(3) 2 2_554 ?
Rb2 O5 Rb1 93.6(2) 2_565 2_554 ?
O2 Rb1 O2 55.2(3) 5_556 4_556 ?
O2 Rb1 O5 153.4(3) 5_556 7_666 ?
O2 Rb1 O5 119.0(2) 4_556 7_666 ?
O2 Rb1 O5 119.0(2) 5_556 2 ?
O2 Rb1 O5 153.4(3) 4_556 2 ?
O5 Rb1 O5 52.5(3) 7_666 2 ?
O2 Rb1 O2 79.1(3) 5_556 . ?
O2 Rb1 O2 100.33(19) 4_556 . ?
O5 Rb1 O2 126.1(2) 7_666 . ?
O5 Rb1 O2 103.8(2) 2 . ?
O2 Rb1 O2 100.33(19) 5_556 8_565 ?
O2 Rb1 O2 79.1(3) 4_556 8_565 ?
O5 Rb1 O2 103.8(2) 7_666 8_565 ?
O5 Rb1 O2 126.1(2) 2 8_565 ?
O2 Rb1 O2 46.9(3) . 8_565 ?
O2 Rb1 O1 148.4(2) 5_556 2_565 ?
O2 Rb1 O1 95.1(3) 4_556 2_565 ?
O5 Rb1 O1 46.6(3) 7_666 2_565 ?
O5 Rb1 O1 92.3(3) 2 2_565 ?
O2 Rb1 O1 98.3(3) . 2_565 ?
O2 Rb1 O1 59.4(2) 8_565 2_565 ?
O2 Rb1 O1 95.1(3) 5_556 2 ?
O2 Rb1 O1 148.4(2) 4_556 2 ?
O5 Rb1 O1 92.3(3) 7_666 2 ?
O5 Rb1 O1 46.6(3) 2 2 ?
O2 Rb1 O1 59.4(2) . 2 ?
O2 Rb1 O1 98.3(3) 8_565 2 ?
O1 Rb1 O1 110.7(4) 2_565 2 ?
O2 Rb1 O3 46.3(3) 5_556 5_556 ?
O2 Rb1 O3 92.0(3) 4_556 5_556 ?
O5 Rb1 O3 114.2(3) 7_666 5_556 ?
O5 Rb1 O3 73.7(3) 2 5_556 ?
O2 Rb1 O3 98.4(3) . 5_556 ?
O2 Rb1 O3 140.2(3) 8_565 5_556 ?
O1 Rb1 O3 160.3(3) 2_565 5_556 ?
O1 Rb1 O3 69.8(3) 2 5_556 ?
O2 Rb1 O3 92.0(3) 5_556 5_566 ?
O2 Rb1 O3 46.3(3) 4_556 5_566 ?
O5 Rb1 O3 73.7(3) 7_666 5_566 ?
O5 Rb1 O3 114.2(3) 2 5_566 ?
O2 Rb1 O3 140.2(3) . 5_566 ?
O2 Rb1 O3 98.4(3) 8_565 5_566 ?
O1 Rb1 O3 69.8(3) 2_565 5_566 ?
O1 Rb1 O3 160.3(3) 2 5_566 ?
O3 Rb1 O3 102.9(4) 5_556 5_566 ?
O2 Rb1 P2 22.98(16) 5_556 5_556 ?
O2 Rb1 P2 74.9(2) 4_556 5_556 ?
O5 Rb1 P2 137.35(18) 7_666 5_556 ?
O5 Rb1 P2 96.04(19) 2 5_556 ?
O2 Rb1 P2 85.07(18) . 5_556 ?
O2 Rb1 P2 118.76(18) 8_565 5_556 ?
O1 Rb1 P2 170.0(2) 2_565 5_556 ?
O1 Rb1 P2 79.1(2) 2 5_556 ?
O3 Rb1 P2 23.9(2) 5_556 5_556 ?
O3 Rb1 P2 101.6(2) 5_566 5_556 ?
O2 Rb1 P2 74.9(2) 5_556 5_566 ?
O2 Rb1 P2 22.98(16) 4_556 5_566 ?
O5 Rb1 P2 96.04(19) 7_666 5_566 ?
O5 Rb1 P2 137.35(18) 2 5_566 ?
O2 Rb1 P2 118.76(18) . 5_566 ?
O2 Rb1 P2 85.07(18) 8_565 5_566 ?
O1 Rb1 P2 79.1(2) 2_565 5_566 ?
O1 Rb1 P2 170.0(2) 2 5_566 ?
O3 Rb1 P2 101.6(2) 5_556 5_566 ?
O3 Rb1 P2 23.9(2) 5_566 5_566 ?
P2 Rb1 P2 90.94(18) 5_556 5_566 ?
O3 Rb2 O4 116.4(2) 5_565 1_565 ?
O3 Rb2 O4 116.4(2) 5_565 . ?
O4 Rb2 O4 121.8(4) 1_565 . ?
O3 Rb2 O5 85.6(4) 5_565 7_665 ?
O4 Rb2 O5 125.3(3) 1_565 7_665 ?
O4 Rb2 O5 81.1(3) . 7_665 ?
O3 Rb2 O5 85.6(4) 5_565 2_564 ?
O4 Rb2 O5 81.1(3) 1_565 2_564 ?
O4 Rb2 O5 125.3(3) . 2_564 ?
O5 Rb2 O5 49.6(3) 7_665 2_564 ?
O3 Rb2 P1 78.8(4) 5_565 2_564 ?
O4 Rb2 P1 106.3(2) 1_565 2_564 ?
O4 Rb2 P1 106.3(2) . 2_564 ?
O5 Rb2 P1 25.56(13) 7_665 2_564 ?
O5 Rb2 P1 25.56(13) 2_564 2_564 ?
O3 Rb2 O2 121.8(3) 5_565 1_565 ?
O4 Rb2 O2 43.6(2) 1_565 1_565 ?
O4 Rb2 O2 87.6(3) . 1_565 ?
O5 Rb2 O2 152.5(2) 7_665 1_565 ?
O5 Rb2 O2 124.1(2) 2_564 1_565 ?
P1 Rb2 O2 147.53(16) 2_564 1_565 ?
O3 Rb2 O2 121.8(3) 5_565 8_565 ?
O4 Rb2 O2 87.6(3) 1_565 8_565 ?
O4 Rb2 O2 43.6(2) . 8_565 ?
O5 Rb2 O2 124.1(2) 7_665 8_565 ?
O5 Rb2 O2 152.5(2) 2_564 8_565 ?
P1 Rb2 O2 147.53(16) 2_564 8_565 ?
O2 Rb2 O2 45.9(2) 1_565 8_565 ?
O3 Rb2 O3 85.1(3) 5_565 . ?
O4 Rb2 O3 122.9(3) 1_565 . ?
O4 Rb2 O3 42.8(3) . . ?
O5 Rb2 O3 107.4(2) 7_665 . ?
O5 Rb2 O3 155.9(2) 2_564 . ?
P1 Rb2 O3 130.4(2) 2_564 . ?
O2 Rb2 O3 79.5(3) 1_565 . ?
O2 Rb2 O3 41.3(3) 8_565 . ?
O3 Rb2 O3 85.1(3) 5_565 1_565 ?
O4 Rb2 O3 42.8(3) 1_565 1_565 ?
O4 Rb2 O3 122.9(3) . 1_565 ?
O5 Rb2 O3 155.9(2) 7_665 1_565 ?
O5 Rb2 O3 107.4(2) 2_564 1_565 ?
P1 Rb2 O3 130.4(2) 2_564 1_565 ?
O2 Rb2 O3 41.3(3) 1_565 1_565 ?
O2 Rb2 O3 79.5(3) 8_565 1_565 ?
O3 Rb2 O3 93.9(4) . 1_565 ?
O3 Rb2 Mg1 149.4(3) 5_565 2_565 ?
O4 Rb2 Mg1 61.1(2) 1_565 2_565 ?
O4 Rb2 Mg1 61.1(2) . 2_565 ?
O5 Rb2 Mg1 121.8(2) 7_665 2_565 ?
O5 Rb2 Mg1 121.8(2) 2_564 2_565 ?
P1 Rb2 Mg1 131.84(17) 2_564 2_565 ?
O2 Rb2 Mg1 33.09(16) 1_565 2_565 ?
O2 Rb2 Mg1 33.09(16) 8_565 2_565 ?
O3 Rb2 Mg1 74.2(2) . 2_565 ?
O3 Rb2 Mg1 74.2(2) 1_565 2_565 ?
O3 Rb2 P2 108.8(2) 5_565 1_565 ?
O4 Rb2 P2 26.6(2) 1_565 1_565 ?
O4 Rb2 P2 111.4(2) . 1_565 ?
O5 Rb2 P2 151.90(16) 7_665 1_565 ?
O5 Rb2 P2 106.12(18) 2_564 1_565 ?
P1 Rb2 P2 131.67(9) 2_564 1_565 ?
O2 Rb2 P2 23.88(13) 1_565 1_565 ?
O2 Rb2 P2 69.36(17) 8_565 1_565 ?
O3 Rb2 P2 98.0(2) . 1_565 ?
O3 Rb2 P2 23.8(2) 1_565 1_565 ?
Mg1 Rb2 P2 53.85(11) 2_565 1_565 ?

loop_
_geom_bond_atom_site_label_1
_geom_bond_atom_site_label_2
_geom_bond_distance
_geom_bond_site_symmetry_2
_geom_bond_publ_flag
P1 O1 1.473(12) . ?
P1 O5 1.509(7) 8_565 ?
P1 O5 1.509(7) . ?
P1 O4 1.621(12) . ?
P1 Rb2 3.483(7) 2_565 ?
P1 Rb1 3.695(6) 2_564 ?
P1 Rb1 3.695(6) 2_554 ?
P1 Rb2 3.832(6) 1_545 ?
P2 O3 1.488(14) . ?
P2 O2 1.488(8) 8_565 ?
P2 O2 1.488(8) . ?
P2 O4 1.648(12) . ?
P2 Rb2 3.633(6) 1_545 ?
P2 Rb1 3.673(6) 5_556 ?
P2 Rb1 3.673(6) 5_566 ?
Mg1 O1 1.984(13) . ?
Mg1 O2 2.038(9) 7_665 ?
Mg1 O2 2.038(9) 2_554 ?
Mg1 O5 2.055(8) 2_554 ?
Mg1 O5 2.055(8) 7_665 ?
Mg1 Rb2 3.606(8) 2_564 ?
Mg1 Rb1 3.978(6) 2_564 ?
Mg1 Rb1 3.978(6) 2_554 ?
Mg1 Rb1 4.129(10) 6_656 ?
Mg1 Rb2 4.243(7) 1_545 ?
Mg1 Rb1 4.299(9) 1_554 ?
O1 Rb1 3.182(8) 2_564 ?
O1 Rb1 3.182(8) 2_554 ?
O2 Mg1 2.038(9) 2 ?
O2 Rb1 2.984(10) 5_556 ?
O2 Rb1 3.106(10) . ?
O2 Rb2 3.548(11) 1_545 ?
O3 Rb2 2.662(15) 5_565 ?
O3 Rb1 3.347(10) 5_556 ?
O3 Rb1 3.347(10) 5_566 ?
O3 Rb2 3.582(11) . ?
O3 Rb2 3.582(11) 1_545 ?
O4 Rb2 2.997(7) 1_545 ?
O4 Rb2 2.997(7) . ?
O5 Mg1 2.055(8) 2 ?
O5 Rb2 3.003(8) 2_565 ?
O5 Rb1 3.075(8) 2_554 ?
Rb1 O2 2.984(10) 5_556 ?
Rb1 O2 2.984(10) 4_556 ?
Rb1 O5 3.075(9) 7_666 ?
Rb1 O5 3.075(8) 2 ?
Rb1 O2 3.106(10) 8_565 ?
Rb1 O1 3.182(8) 2_565 ?
Rb1 O1 3.182(8) 2 ?
Rb1 O3 3.347(10) 5_556 ?
Rb1 O3 3.347(10) 5_566 ?
Rb1 P2 3.673(6) 5_556 ?
Rb1 P2 3.673(6) 5_566 ?
Rb2 O3 2.662(15) 5_565 ?
Rb2 O4 2.997(7) 1_565 ?
Rb2 O5 3.003(8) 7_665 ?
Rb2 O5 3.003(8) 2_564 ?
Rb2 P1 3.483(7) 2_564 ?
Rb2 O2 3.548(11) 1_565 ?
Rb2 O2 3.548(11) 8_565 ?
Rb2 O3 3.582(11) 1_565 ?
Rb2 Mg1 3.606(8) 2_565 ?
Rb2 P2 3.633(6) 1_565 ?

loop_
_geom_torsion_atom_site_label_1
_geom_torsion_atom_site_label_2
_geom_torsion_atom_site_label_3
_geom_torsion_atom_site_label_4
_geom_torsion
_geom_torsion_site_symmetry_1
_geom_torsion_site_symmetry_2
_geom_torsion_site_symmetry_3
_geom_torsion_site_symmetry_4
_geom_torsion_publ_flag
O5 P1 O1 Mg1 -115.5(4) 8_565 . . . ?
O5 P1 O1 Mg1 115.5(4) . . . . ?
O4 P1 O1 Mg1 0.0 . . . . ?
Rb2 P1 O1 Mg1 180.0 2_565 . . . ?
Rb1 P1 O1 Mg1 -123.7(2) 2_564 . . . ?
Rb1 P1 O1 Mg1 123.7(2) 2_554 . . . ?
Rb2 P1 O1 Mg1 43.40(8) 1_545 . . . ?
O5 P1 O1 Rb1 8.2(6) 8_565 . . 2_564 ?
O5 P1 O1 Rb1 -120.7(4) . . . 2_564 ?
O4 P1 O1 Rb1 123.7(2) . . . 2_564 ?
Rb2 P1 O1 Rb1 -56.3(2) 2_565 . . 2_564 ?
Rb1 P1 O1 Rb1 -112.5(5) 2_554 . . 2_564 ?
Rb2 P1 O1 Rb1 167.1(3) 1_545 . . 2_564 ?
O5 P1 O1 Rb1 120.7(4) 8_565 . . 2_554 ?
O5 P1 O1 Rb1 -8.2(6) . . . 2_554 ?
O4 P1 O1 Rb1 -123.7(2) . . . 2_554 ?
Rb2 P1 O1 Rb1 56.3(2) 2_565 . . 2_554 ?
Rb1 P1 O1 Rb1 112.5(5) 2_564 . . 2_554 ?
Rb2 P1 O1 Rb1 -80.3(2) 1_545 . . 2_554 ?
O2 Mg1 O1 P1 136.2(3) 7_665 . . . ?
O2 Mg1 O1 P1 -136.2(3) 2_554 . . . ?
O5 Mg1 O1 P1 -44.3(3) 2_554 . . . ?
O5 Mg1 O1 P1 44.3(3) 7_665 . . . ?
Rb2 Mg1 O1 P1 180.000(2) 2_564 . . . ?
Rb1 Mg1 O1 P1 123.8(2) 2_564 . . . ?
Rb1 Mg1 O1 P1 -123.8(2) 2_554 . . . ?
Rb1 Mg1 O1 P1 180.0 6_656 . . . ?
Rb2 Mg1 O1 P1 -41.68(12) 1_545 . . . ?
Rb1 Mg1 O1 P1 0.0 1_554 . . . ?
O2 Mg1 O1 Rb1 12.4(4) 7_665 . . 2_564 ?
O2 Mg1 O1 Rb1 100.0(3) 2_554 . . 2_564 ?
O5 Mg1 O1 Rb1 -168.1(3) 2_554 . . 2_564 ?
O5 Mg1 O1 Rb1 -79.5(4) 7_665 . . 2_564 ?
Rb2 Mg1 O1 Rb1 56.2(2) 2_564 . . 2_564 ?
Rb1 Mg1 O1 Rb1 112.4(5) 2_554 . . 2_564 ?
Rb1 Mg1 O1 Rb1 56.2(2) 6_656 . . 2_564 ?
Rb2 Mg1 O1 Rb1 -165.5(3) 1_545 . . 2_564 ?
Rb1 Mg1 O1 Rb1 -123.8(2) 1_554 . . 2_564 ?
O2 Mg1 O1 Rb1 -100.0(3) 7_665 . . 2_554 ?
O2 Mg1 O1 Rb1 -12.4(4) 2_554 . . 2_554 ?
O5 Mg1 O1 Rb1 79.5(4) 2_554 . . 2_554 ?
O5 Mg1 O1 Rb1 168.1(3) 7_665 . . 2_554 ?
Rb2 Mg1 O1 Rb1 -56.2(2) 2_564 . . 2_554 ?
Rb1 Mg1 O1 Rb1 -112.4(5) 2_564 . . 2_554 ?
Rb1 Mg1 O1 Rb1 -56.2(2) 6_656 . . 2_554 ?
Rb2 Mg1 O1 Rb1 82.1(2) 1_545 . . 2_554 ?
Rb1 Mg1 O1 Rb1 123.8(2) 1_554 . . 2_554 ?
O3 P2 O2 Mg1 123.9(10) . . . 2 ?
O2 P2 O2 Mg1 -101.8(9) 8_565 . . 2 ?
O4 P2 O2 Mg1 11.2(10) . . . 2 ?
Rb2 P2 O2 Mg1 57.5(8) 1_545 . . 2 ?
Rb1 P2 O2 Mg1 141.4(10) 5_556 . . 2 ?
Rb1 P2 O2 Mg1 -159.5(6) 5_566 . . 2 ?
O3 P2 O2 Rb1 -17.5(8) . . . 5_556 ?
O2 P2 O2 Rb1 116.7(5) 8_565 . . 5_556 ?
O4 P2 O2 Rb1 -130.2(5) . . . 5_556 ?
Rb2 P2 O2 Rb1 -83.9(3) 1_545 . . 5_556 ?
Rb1 P2 O2 Rb1 59.1(5) 5_566 . . 5_556 ?
O3 P2 O2 Rb1 -121.8(7) . . . . ?
O2 P2 O2 Rb1 12.5(8) 8_565 . . . ?
O4 P2 O2 Rb1 125.6(4) . . . . ?
Rb2 P2 O2 Rb1 171.8(3) 1_545 . . . ?
Rb1 P2 O2 Rb1 -104.3(4) 5_556 . . . ?
Rb1 P2 O2 Rb1 -45.2(5) 5_566 . . . ?
O3 P2 O2 Rb2 66.4(7) . . . 1_545 ?
O2 P2 O2 Rb2 -159.3(5) 8_565 . . 1_545 ?
O4 P2 O2 Rb2 -46.2(4) . . . 1_545 ?
Rb1 P2 O2 Rb2 83.9(3) 5_556 . . 1_545 ?
Rb1 P2 O2 Rb2 143.0(3) 5_566 . . 1_545 ?
O2 P2 O3 Rb2 113.5(5) 8_565 . . 5_565 ?
O2 P2 O3 Rb2 -113.5(5) . . . 5_565 ?
O4 P2 O3 Rb2 0.000(5) . . . 5_565 ?
Rb2 P2 O3 Rb2 -47.92(13) 1_545 . . 5_565 ?
Rb1 P2 O3 Rb2 -128.5(2) 5_556 . . 5_565 ?
Rb1 P2 O3 Rb2 128.5(2) 5_566 . . 5_565 ?
O2 P2 O3 Rb1 -117.9(5) 8_565 . . 5_556 ?
O2 P2 O3 Rb1 15.0(6) . . . 5_556 ?
O4 P2 O3 Rb1 128.5(2) . . . 5_556 ?
Rb2 P2 O3 Rb1 80.61(16) 1_545 . . 5_556 ?
Rb1 P2 O3 Rb1 -102.9(4) 5_566 . . 5_556 ?
O2 P2 O3 Rb1 -15.0(6) 8_565 . . 5_566 ?
O2 P2 O3 Rb1 117.9(5) . . . 5_566 ?
O4 P2 O3 Rb1 -128.5(2) . . . 5_566 ?
Rb2 P2 O3 Rb1 -176.4(3) 1_545 . . 5_566 ?
Rb1 P2 O3 Rb1 102.9(4) 5_556 . . 5_566 ?
O2 P2 O3 Rb2 65.6(6) 8_565 . . . ?
O2 P2 O3 Rb2 -161.4(5) . . . . ?
O4 P2 O3 Rb2 -47.92(12) . . . . ?
Rb2 P2 O3 Rb2 -95.8(2) 1_545 . . . ?
Rb1 P2 O3 Rb2 -176.4(3) 5_556 . . . ?
Rb1 P2 O3 Rb2 80.61(16) 5_566 . . . ?
O2 P2 O3 Rb2 161.4(5) 8_565 . . 1_545 ?
O2 P2 O3 Rb2 -65.6(6) . . . 1_545 ?
O4 P2 O3 Rb2 47.92(12) . . . 1_545 ?
Rb1 P2 O3 Rb2 -80.61(16) 5_556 . . 1_545 ?
Rb1 P2 O3 Rb2 176.4(3) 5_566 . . 1_545 ?
O1 P1 O4 P2 180.0 . . . . ?
O5 P1 O4 P2 -60.5(4) 8_565 . . . ?
O5 P1 O4 P2 60.5(4) . . . . ?
Rb2 P1 O4 P2 0.0 2_565 . . . ?
Rb1 P1 O4 P2 -118.3(3) 2_564 . . . ?
Rb1 P1 O4 P2 118.3(3) 2_554 . . . ?
Rb2 P1 O4 P2 112.9(4) 1_545 . . . ?
O1 P1 O4 Rb2 67.1(4) . . . 1_545 ?
O5 P1 O4 Rb2 -173.5(4) 8_565 . . 1_545 ?
O5 P1 O4 Rb2 -52.4(6) . . . 1_545 ?
Rb2 P1 O4 Rb2 -112.9(3) 2_565 . . 1_545 ?
Rb1 P1 O4 Rb2 128.7(2) 2_564 . . 1_545 ?
Rb1 P1 O4 Rb2 5.4(7) 2_554 . . 1_545 ?
O1 P1 O4 Rb2 -67.1(3) . . . . ?
O5 P1 O4 Rb2 52.4(6) 8_565 . . . ?
O5 P1 O4 Rb2 173.5(4) . . . . ?
Rb2 P1 O4 Rb2 112.9(3) 2_565 . . . ?
Rb1 P1 O4 Rb2 -5.4(7) 2_564 . . . ?
Rb1 P1 O4 Rb2 -128.7(2) 2_554 . . . ?
Rb2 P1 O4 Rb2 -134.1(7) 1_545 . . . ?
O3 P2 O4 P1 180.0 . . . . ?
O2 P2 O4 P1 59.1(4) 8_565 . . . ?
O2 P2 O4 P1 -59.1(4) . . . . ?
Rb2 P2 O4 P1 -117.9(3) 1_545 . . . ?
Rb1 P2 O4 P1 -110.8(4) 5_556 . . . ?
Rb1 P2 O4 P1 110.8(4) 5_566 . . . ?
O3 P2 O4 Rb2 -62.1(3) . . . 1_545 ?
O2 P2 O4 Rb2 177.0(4) 8_565 . . 1_545 ?
O2 P2 O4 Rb2 58.8(6) . . . 1_545 ?
Rb1 P2 O4 Rb2 7.1(6) 5_556 . . 1_545 ?
Rb1 P2 O4 Rb2 -131.3(2) 5_566 . . 1_545 ?
O3 P2 O4 Rb2 62.1(3) . . . . ?
O2 P2 O4 Rb2 -58.8(6) 8_565 . . . ?
O2 P2 O4 Rb2 -177.0(4) . . . . ?
Rb2 P2 O4 Rb2 124.2(5) 1_545 . . . ?
Rb1 P2 O4 Rb2 131.3(2) 5_556 . . . ?
Rb1 P2 O4 Rb2 -7.1(6) 5_566 . . . ?
O1 P1 O5 Mg1 -128.3(7) . . . 2 ?
O5 P1 O5 Mg1 103.1(7) 8_565 . . 2 ?
O4 P1 O5 Mg1 -13.7(8) . . . 2 ?
Rb2 P1 O5 Mg1 128.3(7) 2_565 . . 2 ?
Rb1 P1 O5 Mg1 165.1(4) 2_564 . . 2 ?
Rb1 P1 O5 Mg1 -136.9(7) 2_554 . . 2 ?
Rb2 P1 O5 Mg1 -51.0(6) 1_545 . . 2 ?
O1 P1 O5 Rb2 103.4(6) . . . 2_565 ?
O5 P1 O5 Rb2 -25.2(7) 8_565 . . 2_565 ?
O4 P1 O5 Rb2 -142.0(4) . . . 2_565 ?
Rb1 P1 O5 Rb2 36.9(4) 2_564 . . 2_565 ?
Rb1 P1 O5 Rb2 94.8(3) 2_554 . . 2_565 ?
Rb2 P1 O5 Rb2 -179.3(2) 1_545 . . 2_565 ?
O1 P1 O5 Rb1 8.6(6) . . . 2_554 ?
O5 P1 O5 Rb1 -120.0(5) 8_565 . . 2_554 ?
O4 P1 O5 Rb1 123.2(5) . . . 2_554 ?
Rb2 P1 O5 Rb1 -94.8(3) 2_565 . . 2_554 ?
Rb1 P1 O5 Rb1 -57.9(4) 2_564 . . 2_554 ?
Rb2 P1 O5 Rb1 85.9(2) 1_545 . . 2_554 ?
P2 O2 Rb1 O2 108.0(5) . . . 5_556 ?
Mg1 O2 Rb1 O2 -111.7(4) 2 . . 5_556 ?
Rb1 O2 Rb1 O2 0.0 5_556 . . 5_556 ?
Rb2 O2 Rb1 O2 -156.2(18) 1_545 . . 5_556 ?
P2 O2 Rb1 O2 56.7(4) . . . 4_556 ?
Mg1 O2 Rb1 O2 -163.0(3) 2 . . 4_556 ?
Rb1 O2 Rb1 O2 -51.3(3) 5_556 . . 4_556 ?
Rb2 O2 Rb1 O2 152.5(16) 1_545 . . 4_556 ?
P2 O2 Rb1 O5 -81.3(5) . . . 7_666 ?
Mg1 O2 Rb1 O5 59.0(4) 2 . . 7_666 ?
Rb1 O2 Rb1 O5 170.73(17) 5_556 . . 7_666 ?
Rb2 O2 Rb1 O5 14.5(18) 1_545 . . 7_666 ?
P2 O2 Rb1 O5 -134.6(4) . . . 2 ?
Mg1 O2 Rb1 O5 5.7(3) 2 . . 2 ?
Rb1 O2 Rb1 O5 117.4(2) 5_556 . . 2 ?
Rb2 O2 Rb1 O5 -38.7(17) 1_545 . . 2 ?
P2 O2 Rb1 O2 -7.5(5) . . . 8_565 ?
Mg1 O2 Rb1 O2 132.8(2) 2 . . 8_565 ?
Rb1 O2 Rb1 O2 -115.53(16) 5_556 . . 8_565 ?
Rb2 O2 Rb1 O2 88.3(17) 1_545 . . 8_565 ?
P2 O2 Rb1 O1 -40.1(5) . . . 2_565 ?
Mg1 O2 Rb1 O1 100.2(3) 2 . . 2_565 ?
Rb1 O2 Rb1 O1 -148.1(2) 5_556 . . 2_565 ?
Rb2 O2 Rb1 O1 55.7(17) 1_545 . . 2_565 ?
P2 O2 Rb1 O1 -149.3(5) . . . 2 ?
Mg1 O2 Rb1 O1 -9.0(3) 2 . . 2 ?
Rb1 O2 Rb1 O1 102.7(3) 5_556 . . 2 ?
Rb2 O2 Rb1 O1 -53.5(16) 1_545 . . 2 ?
P2 O2 Rb1 O3 150.3(5) . . . 5_556 ?
Mg1 O2 Rb1 O3 -69.4(4) 2 . . 5_556 ?
Rb1 O2 Rb1 O3 42.3(3) 5_556 . . 5_556 ?
Rb2 O2 Rb1 O3 -113.9(17) 1_545 . . 5_556 ?
P2 O2 Rb1 O3 28.2(7) . . . 5_566 ?
Mg1 O2 Rb1 O3 168.5(4) 2 . . 5_566 ?
Rb1 O2 Rb1 O3 -79.8(4) 5_556 . . 5_566 ?
Rb2 O2 Rb1 O3 124.0(16) 1_545 . . 5_566 ?
P2 O2 Rb1 P2 130.4(4) . . . 5_556 ?
Mg1 O2 Rb1 P2 -89.3(3) 2 . . 5_556 ?
Rb1 O2 Rb1 P2 22.42(17) 5_556 . . 5_556 ?
Rb2 O2 Rb1 P2 -133.8(17) 1_545 . . 5_556 ?
P2 O2 Rb1 P2 42.0(5) . . . 5_566 ?
Mg1 O2 Rb1 P2 -177.7(2) 2 . . 5_566 ?
Rb1 O2 Rb1 P2 -65.9(2) 5_556 . . 5_566 ?
Rb2 O2 Rb1 P2 137.9(16) 1_545 . . 5_566 ?
P1 O4 Rb2 O3 153.6(5) . . . 5_565 ?
P2 O4 Rb2 O3 -79.1(6) . . . 5_565 ?
Rb2 O4 Rb2 O3 26.8(6) 1_545 . . 5_565 ?
P1 O4 Rb2 O4 -53.2(8) . . . 1_565 ?
P2 O4 Rb2 O4 74.0(7) . . . 1_565 ?
Rb2 O4 Rb2 O4 180.0 1_545 . . 1_565 ?
P1 O4 Rb2 O5 73.1(5) . . . 7_665 ?
P2 O4 Rb2 O5 -159.7(5) . . . 7_665 ?
Rb2 O4 Rb2 O5 -53.7(4) 1_545 . . 7_665 ?
P1 O4 Rb2 O5 49.3(6) . . . 2_564 ?
P2 O4 Rb2 O5 176.5(3) . . . 2_564 ?
Rb2 O4 Rb2 O5 -77.5(5) 1_545 . . 2_564 ?
P1 O4 Rb2 P1 68.3(5) . . . 2_564 ?
P2 O4 Rb2 P1 -164.5(4) . . . 2_564 ?
Rb2 O4 Rb2 P1 -58.5(5) 1_545 . . 2_564 ?
P1 O4 Rb2 O2 -81.8(5) . . . 1_565 ?
P2 O4 Rb2 O2 45.4(4) . . . 1_565 ?
Rb2 O4 Rb2 O2 151.4(4) 1_545 . . 1_565 ?
P1 O4 Rb2 O2 -97.1(6) . . . 8_565 ?
P2 O4 Rb2 O2 30.2(4) . . . 8_565 ?
Rb2 O4 Rb2 O2 136.2(6) 1_545 . . 8_565 ?
P1 O4 Rb2 O3 -159.0(8) . . . . ?
P2 O4 Rb2 O3 -31.8(4) . . . . ?
Rb2 O4 Rb2 O3 74.2(5) 1_545 . . . ?
P1 O4 Rb2 O3 -104.4(6) . . . 1_565 ?
P2 O4 Rb2 O3 22.9(6) . . . 1_565 ?
Rb2 O4 Rb2 O3 128.9(4) 1_545 . . 1_565 ?
P1 O4 Rb2 Mg1 -61.0(4) . . . 2_565 ?
P2 O4 Rb2 Mg1 66.3(4) . . . 2_565 ?
Rb2 O4 Rb2 Mg1 172.3(5) 1_545 . . 2_565 ?
P1 O4 Rb2 P2 -80.8(5) . . . 1_565 ?
P2 O4 Rb2 P2 46.4(5) . . . 1_565 ?
Rb2 O4 Rb2 P2 152.4(3) 1_545 . . 1_565 ?
P2 O3 Rb2 O3 174.4(7) . . . 5_565 ?
Rb2 O3 Rb2 O3 0.0 5_565 . . 5_565 ?
Rb1 O3 Rb2 O3 154(2) 5_556 . . 5_565 ?
Rb1 O3 Rb2 O3 -93.6(3) 5_566 . . 5_565 ?
Rb2 O3 Rb2 O3 95.2(4) 1_545 . . 5_565 ?
P2 O3 Rb2 O4 -67.1(5) . . . 1_565 ?
Rb2 O3 Rb2 O4 118.5(4) 5_565 . . 1_565 ?
Rb1 O3 Rb2 O4 -88(2) 5_556 . . 1_565 ?
Rb1 O3 Rb2 O4 24.9(4) 5_566 . . 1_565 ?
Rb2 O3 Rb2 O4 -146.3(3) 1_545 . . 1_565 ?
P2 O3 Rb2 O4 35.8(4) . . . . ?
Rb2 O3 Rb2 O4 -138.6(5) 5_565 . . . ?
Rb1 O3 Rb2 O4 15(2) 5_556 . . . ?
Rb1 O3 Rb2 O4 127.8(5) 5_566 . . . ?
Rb2 O3 Rb2 O4 -43.3(3) 1_545 . . . ?
P2 O3 Rb2 O5 90.5(5) . . . 7_665 ?
Rb2 O3 Rb2 O5 -83.8(3) 5_565 . . 7_665 ?
Rb1 O3 Rb2 O5 70(2) 5_556 . . 7_665 ?
Rb1 O3 Rb2 O5 -177.4(2) 5_566 . . 7_665 ?
Rb2 O3 Rb2 O5 11.4(4) 1_545 . . 7_665 ?
P2 O3 Rb2 O5 106.6(7) . . . 2_564 ?
Rb2 O3 Rb2 O5 -67.8(7) 5_565 . . 2_564 ?
Rb1 O3 Rb2 O5 86(2) 5_556 . . 2_564 ?
Rb1 O3 Rb2 O5 -161.4(5) 5_566 . . 2_564 ?
Rb2 O3 Rb2 O5 27.5(8) 1_545 . . 2_564 ?
P2 O3 Rb2 P1 103.6(5) . . . 2_564 ?
Rb2 O3 Rb2 P1 -70.8(4) 5_565 . . 2_564 ?
Rb1 O3 Rb2 P1 83(2) 5_556 . . 2_564 ?
Rb1 O3 Rb2 P1 -164.35(14) 5_566 . . 2_564 ?
Rb2 O3 Rb2 P1 24.5(4) 1_545 . . 2_564 ?
P2 O3 Rb2 O2 -62.0(4) . . . 1_565 ?
Rb2 O3 Rb2 O2 123.6(3) 5_565 . . 1_565 ?
Rb1 O3 Rb2 O2 -83(2) 5_556 . . 1_565 ?
Rb1 O3 Rb2 O2 30.0(2) 5_566 . . 1_565 ?
Rb2 O3 Rb2 O2 -141.2(3) 1_545 . . 1_565 ?
P2 O3 Rb2 O2 -31.6(4) . . . 8_565 ?
Rb2 O3 Rb2 O2 154.0(5) 5_565 . . 8_565 ?
Rb1 O3 Rb2 O2 -52(2) 5_556 . . 8_565 ?
Rb1 O3 Rb2 O2 60.4(3) 5_566 . . 8_565 ?
Rb2 O3 Rb2 O2 -110.8(4) 1_545 . . 8_565 ?
P2 O3 Rb2 O3 -100.9(4) . . . 1_565 ?
Rb2 O3 Rb2 O3 84.8(4) 5_565 . . 1_565 ?
Rb1 O3 Rb2 O3 -121(2) 5_556 . . 1_565 ?
Rb1 O3 Rb2 O3 -8.8(5) 5_566 . . 1_565 ?
Rb2 O3 Rb2 O3 180.0 1_545 . . 1_565 ?
P2 O3 Rb2 Mg1 -28.5(4) . . . 2_565 ?
Rb2 O3 Rb2 Mg1 157.2(3) 5_565 . . 2_565 ?
Rb1 O3 Rb2 Mg1 -49(2) 5_556 . . 2_565 ?
Rb1 O3 Rb2 Mg1 63.6(2) 5_566 . . 2_565 ?
Rb2 O3 Rb2 Mg1 -107.6(3) 1_545 . . 2_565 ?
P2 O3 Rb2 P2 -77.3(4) . . . 1_565 ?
Rb2 O3 Rb2 P2 108.3(3) 5_565 . . 1_565 ?
Rb1 O3 Rb2 P2 -98(2) 5_556 . . 1_565 ?
Rb1 O3 Rb2 P2 14.8(3) 5_566 . . 1_565 ?
Rb2 O3 Rb2 P2 -156.4(2) 1_545 . . 1_565 ?
